data_7211254
loop_
_publ_author_name
'Cantos, Paula M.'
'Pope, Simon J. A.'
'Cahill, Christopher L.'

_publ_section_title
;
 An exploration of homo- and heterometallic UO22+ hybrid materials
 containing chelidamic acid: synthesis, structure, and luminescence
 studies
;
_journal_issue 44
_journal_name_full CrystEngComm
_journal_page_first 9039
_journal_paper_doi 10.1039/c3ce41655k
_journal_volume 15
_journal_year 2013
_chemical_formula_sum 'C28 H8 Cl4 N4 Na2 O24 U3'
_chemical_formula_weight 1686.25
_space_group_IT_number 15
_symmetry_cell_setting monoclinic
_symmetry_Int_Tables_number 15
_symmetry_space_group_name_Hall '-C 2yc'
_symmetry_space_group_name_H-M 'C 1 2/c 1'
_atom_sites_solution_hydrogens geom
_atom_sites_solution_primary direct
_atom_sites_solution_secondary difmap
_audit_creation_method SHELXL-97
_cell_angle_alpha 90.00
_cell_angle_beta 91.302(3)
_cell_angle_gamma 90.00
_cell_formula_units_Z 4
_cell_length_a 28.157(6)
_cell_length_b 10.174(2)
_cell_length_c 13.230(3)
_cell_measurement_reflns_used 20653
_cell_measurement_temperature 100(2)
_cell_measurement_theta_max 59.319
_cell_measurement_theta_min 5.235
_cell_volume 3789.0(14)
_computing_cell_refinement 'SAINT (Bruker-AXS)'
_computing_data_collection 'SMART V5.05 (Bruker-AXS)'
_computing_data_reduction 'SAINT (Bruker-AXS)'
_computing_molecular_graphics 'SHELXL-97 (Sheldrick, 1997)'
_computing_publication_material 'WINGX (Farrugia, 1998)'
_computing_structure_refinement 'SHELXL-97 (Sheldrick, 2008)'
_computing_structure_solution 'SHELXS-97, G. Sheldrick (1990)'
_diffrn_ambient_temperature 100(2)
_diffrn_measured_fraction_theta_full 1.000
_diffrn_measured_fraction_theta_max 0.926
_diffrn_measurement_device_type 'Bruker APEXII CCD'
_diffrn_measurement_method 'omega scans'
_diffrn_radiation_monochromator graphite
_diffrn_radiation_type MoK\a
_diffrn_radiation_wavelength 0.71073
_diffrn_reflns_av_R_equivalents 0.0490
_diffrn_reflns_av_sigmaI/netI 0.0466
_diffrn_reflns_limit_h_max 37
_diffrn_reflns_limit_h_min -39
_diffrn_reflns_limit_k_max 13
_diffrn_reflns_limit_k_min -14
_diffrn_reflns_limit_l_max 17
_diffrn_reflns_limit_l_min -18
_diffrn_reflns_number 20046
_diffrn_reflns_theta_full 25.00
_diffrn_reflns_theta_max 30.21
_diffrn_reflns_theta_min 1.45
_diffrn_source 'fine-focus sealed tube'
_exptl_absorpt_coefficient_mu 13.199
_exptl_absorpt_correction_T_max 0.7460
_exptl_absorpt_correction_T_min 0.4675
_exptl_absorpt_correction_type empirical
_exptl_absorpt_process_details 'SADABS, G Sheldrick (1999)'
_exptl_crystal_colour yellow
_exptl_crystal_density_diffrn 2.956
_exptl_crystal_density_method 'not measured'
_exptl_crystal_description plates
_exptl_crystal_F_000 3048
_exptl_crystal_size_max 0.02
_exptl_crystal_size_mid 0.02
_exptl_crystal_size_min 0.01
_refine_diff_density_max 1.384
_refine_diff_density_min -1.877
_refine_diff_density_rms 0.192
_refine_ls_extinction_method none
_refine_ls_goodness_of_fit_ref 0.831
_refine_ls_hydrogen_treatment mixed
_refine_ls_matrix_type full
_refine_ls_number_parameters 311
_refine_ls_number_reflns 5222
_refine_ls_number_restraints 0
_refine_ls_restrained_S_all 0.831
_refine_ls_R_factor_all 0.0467
_refine_ls_R_factor_gt 0.0312
_refine_ls_shift/su_max 0.001
_refine_ls_shift/su_mean 0.000
_refine_ls_structure_factor_coef Fsqd
_refine_ls_weighting_details 'calc w=1/[\s^2^(Fo^2^)+(0.0407P)^2^+55.5340P] where P=(Fo^2^+2Fc^2^)/3'
_refine_ls_weighting_scheme calc
_refine_ls_wR_factor_gt 0.0678
_refine_ls_wR_factor_ref 0.0759
_reflns_number_gt 4202
_reflns_number_total 5640
_reflns_threshold_expression >2\s(I)
_cod_data_source_file c3ce41655k.txt
_cod_data_source_block Compound8
_cod_original_sg_symbol_H-M 'C 2/c'
_cod_database_code 7211254

loop_
_symmetry_equiv_pos_as_xyz
'x, y, z'
'-x, y, -z+1/2'
'x+1/2, y+1/2, z'
'-x+1/2, y+1/2, -z+1/2'
'-x, -y, -z'
'x, -y, z-1/2'
'-x+1/2, -y+1/2, -z'
'x+1/2, -y+1/2, z-1/2'

loop_
_atom_site_label
_atom_site_type_symbol
_atom_site_fract_x
_atom_site_fract_y
_atom_site_fract_z
_atom_site_U_iso_or_equiv
_atom_site_adp_type
_atom_site_occupancy
_atom_site_symmetry_multiplicity
_atom_site_calc_flag
_atom_site_refinement_flags
C1 C 0.4091(2) 0.4741(5) 0.1803(5) 0.0261(12) Uani 1 1 d .
C2 C 0.3765(2) 0.4256(5) 0.2476(4) 0.0260(13) Uani 1 1 d .
C3 C 0.3821(2) 0.2955(5) 0.2779(4) 0.0237(12) Uani 1 1 d .
C4 C 0.4182(2) 0.2198(6) 0.2394(5) 0.0269(12) Uani 1 1 d .
C5 C 0.4474(2) 0.2760(5) 0.1688(5) 0.0272(13) Uani 1 1 d .
C6 C 0.4850(2) 0.2017(6) 0.1136(6) 0.0359(16) Uani 1 1 d .
C7 C 0.4083(2) 0.6139(5) 0.1430(5) 0.0282(13) Uani 1 1 d .
C8 C 0.6483(2) -0.1366(5) -0.0396(4) 0.0233(12) Uani 1 1 d .
C9 C 0.6491(2) -0.2611(5) 0.0017(4) 0.0229(11) Uani 1 1 d .
C10 C 0.6840(2) -0.3476(5) -0.0300(4) 0.0240(12) Uani 1 1 d .
C11 C 0.7177(2) -0.3073(5) -0.0981(4) 0.0228(12) Uani 1 1 d .
C12 C 0.2852(2) 1.1795(5) 0.1338(4) 0.0209(11) Uani 1 1 d .
C13 C 0.2510(2) 1.1216(5) 0.2071(4) 0.0228(12) Uani 1 1 d .
C14 C 0.6094(2) -0.0384(6) -0.0219(5) 0.0285(13) Uani 1 1 d .
N1 N 0.44385(17) 0.4022(5) 0.1400(4) 0.0272(11) Uani 1 1 d .
N2 N 0.31925(18) 1.0954(4) 0.1054(3) 0.0206(9) Uani 1 1 d .
O1 O 0.54338(16) 0.5432(4) 0.0919(4) 0.0382(12) Uani 1 1 d .
O2 O 0.44138(17) 0.6456(4) 0.0863(4) 0.0336(10) Uani 1 1 d .
O3 O 0.50680(15) 0.2712(4) 0.0485(4) 0.0417(13) Uani 1 1 d .
O4 O 0.37574(18) 0.6862(4) 0.1732(4) 0.0376(11) Uani 1 1 d .
O5 O 0.49156(15) 0.0845(4) 0.1313(4) 0.0387(12) Uani 1 1 d .
O6 O 0.29210(17) 0.8160(4) 0.0612(3) 0.0286(9) Uani 1 1 d .
O7 O 0.35172(18) 0.9150(4) 0.2866(3) 0.0321(10) Uani 1 1 d .
O8 O 0.25681(17) 1.0015(4) 0.2274(3) 0.0268(9) Uani 1 1 d .
O9 O 0.28085(17) 0.6943(4) 0.2597(3) 0.0299(10) Uani 1 1 d .
O10 O 0.61252(15) 0.0664(4) -0.0764(3) 0.0267(9) Uani 1 1 d .
O11 O 0.57739(19) -0.0642(5) 0.0358(4) 0.0457(14) Uani 1 1 d .
Na1 Na 0.52939(13) 0.1275(3) -0.0831(4) 0.0817(15) Uani 1 1 d .
Cl1 Cl 0.34334(6) 0.22824(13) 0.36299(10) 0.0304(3) Uani 1 1 d .
Cl2 Cl 0.68541(6) -0.50684(13) 0.01402(10) 0.0300(3) Uani 1 1 d .
U1 U 0.5000 0.5000 0.0000 0.02414(8) Uani 1 2 d S
U2 U 0.322869(8) 0.862367(18) 0.173241(14) 0.02105(7) Uani 1 1 d .
OW1 O 0.4638(5) 0.1669(12) -0.2106(8) 0.170(6) Uani 1 1 d .
H1 H 0.351(2) 0.481(5) 0.270(4) 0.007(13) Uiso 1 1 d .
H2 H 0.424(3) 0.136(8) 0.256(6) 0.05(2) Uiso 1 1 d .
H3 H 0.627(3) -0.287(8) 0.041(6) 0.05(2) Uiso 1 1 d .
H4 H 0.741(2) -0.362(6) -0.120(5) 0.026(18) Uiso 1 1 d .

loop_
_atom_site_aniso_label
_atom_site_aniso_U_11
_atom_site_aniso_U_22
_atom_site_aniso_U_33
_atom_site_aniso_U_23
_atom_site_aniso_U_13
_atom_site_aniso_U_12
C1 0.032(3) 0.013(3) 0.033(3) 0.005(2) -0.001(3) 0.004(2)
C2 0.048(4) 0.010(2) 0.020(3) 0.002(2) -0.001(3) 0.006(2)
C3 0.039(3) 0.013(3) 0.018(3) 0.004(2) -0.005(2) -0.001(2)
C4 0.028(3) 0.015(3) 0.037(3) 0.008(2) -0.007(2) -0.001(2)
C5 0.024(3) 0.007(2) 0.050(4) 0.010(2) -0.006(3) 0.000(2)
C6 0.018(3) 0.016(3) 0.074(5) 0.011(3) 0.000(3) 0.001(2)
C7 0.040(4) 0.014(3) 0.030(3) 0.006(2) -0.002(3) -0.001(2)
C8 0.038(3) 0.017(3) 0.016(2) 0.003(2) 0.001(2) 0.001(2)
C9 0.036(3) 0.016(3) 0.017(2) 0.006(2) 0.002(2) 0.001(2)
C10 0.051(4) 0.008(2) 0.013(2) 0.0041(18) 0.000(2) 0.001(2)
C11 0.040(3) 0.016(3) 0.012(2) -0.0014(19) -0.001(2) 0.009(2)
C12 0.036(3) 0.013(2) 0.014(2) -0.0021(18) 0.002(2) 0.000(2)
C13 0.041(3) 0.014(2) 0.013(2) -0.0026(19) 0.004(2) 0.001(2)
C14 0.038(4) 0.019(3) 0.029(3) 0.009(2) 0.000(3) 0.004(2)
N1 0.022(2) 0.011(2) 0.048(3) 0.007(2) -0.004(2) -0.0004(18)
N2 0.035(3) 0.011(2) 0.016(2) -0.0014(16) -0.0017(19) 0.0007(19)
O1 0.026(2) 0.016(2) 0.072(3) 0.001(2) -0.014(2) 0.0018(17)
O2 0.038(3) 0.0082(18) 0.055(3) 0.0080(18) 0.010(2) 0.0008(17)
O3 0.025(2) 0.0133(19) 0.088(4) 0.015(2) 0.013(2) 0.0017(17)
O4 0.053(3) 0.017(2) 0.043(3) 0.0098(19) 0.017(2) 0.011(2)
O5 0.024(2) 0.0119(19) 0.080(4) 0.016(2) 0.004(2) 0.0027(17)
O6 0.048(3) 0.0183(19) 0.020(2) -0.0040(16) 0.0013(18) 0.0021(18)
O7 0.056(3) 0.0148(19) 0.025(2) 0.0024(16) -0.004(2) 0.0035(19)
O8 0.048(3) 0.0115(18) 0.021(2) 0.0041(14) 0.0088(18) 0.0008(17)
O9 0.054(3) 0.0125(18) 0.023(2) 0.0029(15) 0.0131(19) -0.0041(18)
O10 0.036(2) 0.0125(19) 0.032(2) 0.0081(16) 0.0060(18) 0.0036(16)
O11 0.051(3) 0.032(3) 0.056(3) 0.026(2) 0.025(3) 0.018(2)
Na1 0.053(2) 0.0126(14) 0.179(5) -0.0134(19) -0.017(2) 0.0025(13)
Cl1 0.0612(10) 0.0118(6) 0.0185(6) 0.0023(5) 0.0048(6) -0.0014(6)
Cl2 0.0584(10) 0.0123(6) 0.0195(6) 0.0056(5) 0.0038(6) 0.0047(6)
U1 0.01232(13) 0.00809(12) 0.0517(2) 0.00729(12) -0.00559(12) -0.00179(10)
U2 0.04031(14) 0.00869(9) 0.01431(10) 0.00166(7) 0.00416(8) 0.00204(8)
OW1 0.213(13) 0.172(11) 0.122(9) 0.075(8) -0.059(8) -0.111(10)

loop_
_atom_type_symbol
_atom_type_description
_atom_type_scat_dispersion_real
_atom_type_scat_dispersion_imag
_atom_type_scat_source
C C 0.0033 0.0016 'International Tables Vol C Tables 4.2.6.8 and 6.1.1.4'
N N 0.0061 0.0033 'International Tables Vol C Tables 4.2.6.8 and 6.1.1.4'
O O 0.0106 0.0060 'International Tables Vol C Tables 4.2.6.8 and 6.1.1.4'
Na Na 0.0362 0.0249 'International Tables Vol C Tables 4.2.6.8 and 6.1.1.4'
Cl Cl 0.1484 0.1585 'International Tables Vol C Tables 4.2.6.8 and 6.1.1.4'
U U -9.6767 9.6646 'International Tables Vol C Tables 4.2.6.8 and 6.1.1.4'
H H 0.0000 0.0000 'International Tables Vol C Tables 4.2.6.8 and 6.1.1.4'

loop_
_geom_angle_atom_site_label_1
_geom_angle_atom_site_label_2
_geom_angle_atom_site_label_3
_geom_angle
_geom_angle_site_symmetry_1
_geom_angle_site_symmetry_3
N1 C1 C2 124.2(5) . .
N1 C1 C7 112.9(5) . .
C2 C1 C7 122.9(5) . .
C1 C2 C3 117.0(6) . .
C4 C3 C2 120.2(6) . .
C4 C3 Cl1 120.0(4) . .
C2 C3 Cl1 119.8(5) . .
C3 C4 C5 118.3(5) . .
N1 C5 C4 123.0(6) . .
N1 C5 C6 113.1(5) . .
C4 C5 C6 123.9(5) . .
O5 C6 O3 126.3(6) . .
O5 C6 C5 120.0(6) . .
O3 C6 C5 113.7(5) . .
O5 C6 Na1 81.8(4) . .
O3 C6 Na1 48.9(4) . .
C5 C6 Na1 149.0(5) . .
O2 C7 O4 127.0(5) . .
O2 C7 C1 115.8(5) . .
O4 C7 C1 117.1(6) . .
N2 C8 C9 122.6(5) 5_665 .
N2 C8 C14 113.7(5) 5_665 .
C9 C8 C14 123.6(5) . .
C8 C9 C10 117.7(5) . .
C9 C10 C11 120.6(5) . .
C9 C10 Cl2 120.3(4) . .
C11 C10 Cl2 119.2(4) . .
C12 C11 C10 117.6(5) 5_665 .
N2 C12 C11 122.7(5) . 5_665
N2 C12 C13 113.8(5) . .
C11 C12 C13 123.6(5) 5_665 .
O9 C13 O8 126.1(5) 4 .
O9 C13 C12 118.1(5) 4 .
O8 C13 C12 115.7(5) . .
O11 C14 O10 125.9(6) . .
O11 C14 C8 120.3(5) . .
O10 C14 C8 113.7(5) . .
O11 C14 Na1 73.8(4) . .
O10 C14 Na1 55.2(3) . .
C8 C14 Na1 154.4(4) . .
C5 N1 C1 117.3(5) . .
C5 N1 U1 120.9(4) . .
C1 N1 U1 121.6(4) . .
C12 N2 C8 118.8(5) . 5_665
C12 N2 U2 121.3(4) . .
C8 N2 U2 119.9(4) 5_665 .
C7 O2 Na1 120.5(4) . 5_665
C7 O2 U1 128.8(4) . .
Na1 O2 U1 108.8(2) 5_665 .
C6 O3 Na1 107.1(4) . .
C6 O3 U1 132.2(4) . .
Na1 O3 U1 114.8(2) . .
C7 O4 U2 158.0(4) . .
C6 O5 Na1 144.4(5) . 5_655
C13 O8 U2 126.3(4) . .
C13 O9 U2 163.8(4) 4_545 .
C14 O10 U2 128.2(4) . 5_665
C14 O10 Na1 98.9(4) . .
U2 O10 Na1 131.1(2) 5_665 .
C14 O11 Na1 81.6(4) . .
O5 Na1 O3 134.7(3) 5_655 .
O5 Na1 O10 90.62(18) 5_655 .
O3 Na1 O10 114.0(2) . .
O5 Na1 O2 162.4(3) 5_655 5_665
O3 Na1 O2 61.86(17) . 5_665
O10 Na1 O2 85.28(18) . 5_665
O5 Na1 OW1 77.6(3) 5_655 .
O3 Na1 OW1 101.0(4) . .
O10 Na1 OW1 139.7(4) . .
O2 Na1 OW1 94.6(3) 5_665 .
O5 Na1 O11 68.13(19) 5_655 .
O3 Na1 O11 98.6(2) . .
O10 Na1 O11 49.74(15) . .
O2 Na1 O11 120.2(2) 5_665 .
OW1 Na1 O11 145.1(3) . .
O5 Na1 C14 74.22(18) 5_655 .
O3 Na1 C14 111.8(2) . .
O10 Na1 C14 25.96(15) . .
O2 Na1 C14 107.0(2) 5_665 .
OW1 Na1 C14 146.4(4) . .
O11 Na1 C14 24.52(15) . .
O5 Na1 OW1 83.5(3) 5_655 2_654
O3 Na1 OW1 131.3(3) . 2_654
O10 Na1 OW1 89.1(3) . 2_654
O2 Na1 OW1 79.4(3) 5_665 2_654
OW1 Na1 OW1 51.6(5) . 2_654
O11 Na1 OW1 127.2(3) . 2_654
C14 Na1 OW1 106.7(3) . 2_654
O5 Na1 C6 111.3(2) 5_655 .
O3 Na1 C6 24.02(16) . .
O10 Na1 C6 117.0(2) . .
O2 Na1 C6 85.7(2) 5_665 .
OW1 Na1 C6 103.2(4) . .
O11 Na1 C6 84.0(2) . .
C14 Na1 C6 103.8(2) . .
OW1 Na1 C6 148.8(3) 2_654 .
O5 Na1 Na1 54.12(15) 5_655 5_655
O3 Na1 Na1 82.5(2) . 5_655
O10 Na1 Na1 103.70(18) . 5_655
O2 Na1 Na1 143.4(3) 5_665 5_655
OW1 Na1 Na1 100.1(3) . 5_655
O11 Na1 Na1 54.36(14) . 5_655
C14 Na1 Na1 77.77(17) . 5_655
OW1 Na1 Na1 135.1(3) 2_654 5_655
C6 Na1 Na1 58.44(18) . 5_655
O5 Na1 U1 153.46(18) 5_655 .
O3 Na1 U1 33.01(12) . .
O10 Na1 U1 115.79(14) . .
O2 Na1 U1 36.08(12) 5_665 .
OW1 Na1 U1 83.1(3) . .
O11 Na1 U1 126.45(19) . .
C14 Na1 U1 129.06(18) . .
OW1 Na1 U1 98.7(2) 2_654 .
C6 Na1 U1 55.75(13) . .
Na1 Na1 U1 112.87(18) 5_655 .
O1 U1 O1 180.0(2) . 5_665
O1 U1 O3 90.42(19) . .
O1 U1 O3 89.58(19) 5_665 .
O1 U1 O3 89.58(19) . 5_665
O1 U1 O3 90.42(19) 5_665 5_665
O3 U1 O3 180.0 . 5_665
O1 U1 O2 89.51(19) . .
O1 U1 O2 90.49(19) 5_665 .
O3 U1 O2 119.69(15) . .
O3 U1 O2 60.31(15) 5_665 .
O1 U1 O2 90.49(19) . 5_665
O1 U1 O2 89.51(19) 5_665 5_665
O3 U1 O2 60.31(15) . 5_665
O3 U1 O2 119.69(15) 5_665 5_665
O2 U1 O2 180.0(3) . 5_665
O1 U1 N1 88.5(2) . 5_665
O1 U1 N1 91.5(2) 5_665 5_665
O3 U1 N1 120.02(15) . 5_665
O3 U1 N1 59.98(15) 5_665 5_665
O2 U1 N1 120.27(14) . 5_665
O2 U1 N1 59.73(14) 5_665 5_665
O1 U1 N1 91.5(2) . .
O1 U1 N1 88.5(2) 5_665 .
O3 U1 N1 59.98(15) . .
O3 U1 N1 120.02(15) 5_665 .
O2 U1 N1 59.73(14) . .
O2 U1 N1 120.27(14) 5_665 .
N1 U1 N1 180.00(17) 5_665 .
O1 U1 Na1 73.79(15) . 5_665
O1 U1 Na1 106.21(15) 5_665 5_665
O3 U1 Na1 147.77(15) . 5_665
O3 U1 Na1 32.23(15) 5_665 5_665
O2 U1 Na1 35.08(11) . 5_665
O2 U1 Na1 144.92(11) 5_665 5_665
N1 U1 Na1 88.12(13) 5_665 5_665
N1 U1 Na1 91.88(13) . 5_665
O1 U1 Na1 106.21(15) . .
O1 U1 Na1 73.79(15) 5_665 .
O3 U1 Na1 32.23(15) . .
O3 U1 Na1 147.77(15) 5_665 .
O2 U1 Na1 144.92(11) . .
O2 U1 Na1 35.08(11) 5_665 .
N1 U1 Na1 91.88(13) 5_665 .
N1 U1 Na1 88.12(13) . .
Na1 U1 Na1 180.00(15) 5_665 .
O6 U2 O7 177.3(2) . .
O6 U2 O4 95.47(19) . .
O7 U2 O4 87.26(19) . .
O6 U2 O10 89.76(18) . 5_665
O7 U2 O10 91.28(19) . 5_665
O4 U2 O10 74.67(14) . 5_665
O6 U2 O9 88.38(18) . .
O7 U2 O9 91.93(18) . .
O4 U2 O9 76.86(16) . .
O10 U2 O9 151.15(14) 5_665 .
O6 U2 O8 92.23(17) . .
O7 U2 O8 85.09(18) . .
O4 U2 O8 158.62(14) . .
O10 U2 O8 125.38(13) 5_665 .
O9 U2 O8 83.47(14) . .
O6 U2 N2 86.43(17) . .
O7 U2 N2 91.77(16) . .
O4 U2 N2 137.68(16) . .
O10 U2 N2 63.06(14) 5_665 .
O9 U2 N2 145.40(16) . .
O8 U2 N2 62.62(14) . .
Na1 OW1 Na1 125.0(6) . 2_654

loop_
_geom_bond_atom_site_label_1
_geom_bond_atom_site_label_2
_geom_bond_distance
_geom_bond_site_symmetry_2
C1 N1 1.342(8) .
C1 C2 1.383(9) .
C1 C7 1.506(7) .
C2 C3 1.391(7) .
C3 C4 1.381(9) .
C3 Cl1 1.726(6) .
C4 C5 1.383(8) .
C5 N1 1.343(7) .
C5 C6 1.503(9) .
C6 O5 1.228(7) .
C6 O3 1.281(8) .
C6 Na1 3.008(9) .
C7 O2 1.250(8) .
C7 O4 1.249(8) .
C8 N2 1.343(7) 5_665
C8 C9 1.380(7) .
C8 C14 1.505(8) .
C9 C10 1.392(8) .
C10 C11 1.385(8) .
C10 Cl2 1.721(5) .
C11 C12 1.386(7) 5_665
C12 N2 1.344(7) .
C12 C11 1.386(7) 5_665
C12 C13 1.504(8) .
C13 O9 1.248(7) 4
C13 O8 1.261(6) .
C14 O11 1.223(8) .
C14 O10 1.291(7) .
C14 Na1 2.914(7) .
N1 U1 2.655(5) .
N2 C8 1.343(7) 5_665
N2 U2 2.536(4) .
O1 U1 1.760(5) .
O2 Na1 2.451(5) 5_665
O2 U1 2.512(4) .
O3 Na1 2.371(7) .
O3 U1 2.422(4) .
O4 U2 2.330(4) .
O5 Na1 2.322(5) 5_655
O6 U2 1.765(4) .
O7 U2 1.772(4) .
O8 U2 2.457(4) .
O9 C13 1.248(7) 4_545
O9 U2 2.387(4) .
O10 U2 2.362(4) 5_665
O10 Na1 2.421(6) .
O11 Na1 2.829(6) .
Na1 O5 2.322(5) 5_655
Na1 O2 2.451(5) 5_665
Na1 OW1 2.505(12) .
Na1 OW1 2.770(13) 2_654
Na1 Na1 3.804(9) 5_655
Na1 U1 4.036(3) .
U1 O1 1.760(5) 5_665
U1 O3 2.422(4) 5_665
U1 O2 2.512(4) 5_665
U1 N1 2.655(5) 5_665
U1 Na1 4.036(3) 5_665
U2 O10 2.362(4) 5_665
OW1 Na1 2.770(13) 2_654
